data_4020643
loop_
_publ_author_name
'Wanlong Jiang'
'Chen Chen'
'Dragan Marinkovic'
'Joe A. Tran'
'Caroline W. Chen'
'L. Melissa Arellano'
'Nicole S. White'
'Fabio C. Tucci'

_publ_section_title
;
 Practical Asymmetric Synthesis of \a-Branched
 2-Piperazinylbenzylamines by 1,2-Additions of Organometallic
 Reagents to N-tert-Butanesulfinyl Imines
;
_journal_name_full 'Journal of Organic Chemistry'
_journal_page_first 8924
_journal_page_last 8931
_journal_paper_doi 10.1021/jo051514p
_journal_volume 70
_journal_year 2005
_chemical_absolute_configuration ad
_chemical_formula_moiety '2(C21 H34 F N3 O3 S), H2 O'
_chemical_formula_sum 'C21 H35 F N3 O3.5 S'
_chemical_formula_weight 436.58
_space_group_IT_number 1
_space_group_name_Hall 'P 1'
_space_group_name_H-M_alt 'P 1'
_symmetry_cell_setting triclinic
_symmetry_space_group_name_Hall 'P 1'
_symmetry_space_group_name_H-M 'P 1'
_cell_angle_alpha 104.9600(10)
_cell_angle_beta 90.2230(10)
_cell_angle_gamma 98.0370(10)
_cell_formula_units_Z 2
_cell_length_a 6.4664(3)
_cell_length_b 12.2820(7)
_cell_length_c 15.5671(8)
_cell_measurement_temperature 133(2)
_cell_volume 1181.67(11)
_diffrn_ambient_temperature 133(2)
_exptl_crystal_density_diffrn 1.227
_cod_original_formula_sum 'C21 H35 F N3 O3.50 S'
_cod_database_code 4020643

loop_
_symmetry_equiv_pos_as_xyz
'x, y, z'

loop_
_atom_site_label
_atom_site_type_symbol
_atom_site_fract_x
_atom_site_fract_y
_atom_site_fract_z
_atom_site_U_iso_or_equiv
_atom_site_adp_type
_atom_site_occupancy
_atom_site_symmetry_multiplicity
_atom_site_calc_flag
_atom_site_refinement_flags
_atom_site_disorder_assembly
_atom_site_disorder_group
S1A S 0.89705(9) 0.06963(5) 0.21414(4) 0.01734(13) Uani 1 1 d . . .
H1A H 1.315(6) 0.054(3) 0.303(2) 0.021(9) Uiso 1 1 d . . .
O2A O 0.7131(3) 0.13392(19) 0.22989(14) 0.0260(4) Uani 1 1 d . . .
H2A H 1.146(9) -0.059(5) 0.270(4) 0.062(15) Uiso 1 1 d . . .
C3A C 1.0023(4) 0.0754(3) 0.32575(17) 0.0213(5) Uani 1 1 d . . .
H3A H 1.238(6) 0.011(4) 0.371(3) 0.036(11) Uiso 1 1 d . . .
C4A C 1.1893(7) 0.0104(4) 0.3131(2) 0.0357(8) Uani 1 1 d . . .
H4A H 0.786(7) -0.063(4) 0.329(3) 0.040(11) Uiso 1 1 d . . .
C5A C 0.8248(7) 0.0147(4) 0.3677(3) 0.0443(10) Uani 1 1 d . . .
H5A H 0.872(6) 0.016(3) 0.425(3) 0.025(9) Uiso 1 1 d . . .
C6A C 1.0630(6) 0.1971(3) 0.3802(2) 0.0291(7) Uani 1 1 d . . .
H6A H 0.707(8) 0.062(4) 0.375(3) 0.051(13) Uiso 1 1 d . . .
N7A N 1.0998(4) 0.14515(19) 0.18031(14) 0.0163(4) Uani 1 1 d . . .
H7A H 1.079(12) 0.186(7) 0.438(6) 0.11(3) Uiso 1 1 d . . .
C8A C 1.1180(4) 0.1179(2) 0.08186(16) 0.0168(5) Uani 1 1 d . . .
H8A H 0.931(7) 0.231(4) 0.379(3) 0.037(11) Uiso 1 1 d . . .
C9A C 1.2938(6) 0.2032(3) 0.06254(19) 0.0268(6) Uani 1 1 d . . .
H9A H 1.186(7) 0.238(4) 0.356(3) 0.045(12) Uiso 1 1 d . . .
C10A C 1.1630(4) -0.0046(2) 0.04994(16) 0.0148(5) Uani 1 1 d . . .
H10A H 1.089(6) 0.212(3) 0.206(2) 0.022(9) Uiso 1 1 d . . .
C11A C 1.3260(4) -0.0367(2) 0.09206(17) 0.0185(5) Uani 1 1 d . . .
H11A H 0.986(5) 0.128(3) 0.055(2) 0.008(7) Uiso 1 1 d . . .
C12A C 1.3585(4) -0.1484(3) 0.06941(18) 0.0215(5) Uani 1 1 d . . .
H12A H 1.266(6) 0.279(4) 0.088(3) 0.034(10) Uiso 1 1 d . . .
F13A F 1.5184(3) -0.17796(17) 0.11190(12) 0.0289(4) Uani 1 1 d . . .
H13A H 1.421(6) 0.199(3) 0.088(3) 0.027(10) Uiso 1 1 d . . .
C14A C 1.2366(5) -0.2317(2) 0.00604(19) 0.0237(6) Uani 1 1 d . . .
H14A H 1.310(12) 0.152(7) -0.029(5) 0.11(3) Uiso 1 1 d . . .
C15A C 1.0788(4) -0.1995(2) -0.03909(18) 0.0200(5) Uani 1 1 d . . .
H15A H 1.417(6) 0.030(3) 0.138(3) 0.030(10) Uiso 1 1 d . . .
C16A C 1.0409(4) -0.0868(2) -0.01817(16) 0.0158(5) Uani 1 1 d . . .
H16A H 1.265(7) -0.311(4) -0.010(3) 0.039(11) Uiso 1 1 d . . .
N17A N 0.8785(4) -0.05231(18) -0.06330(14) 0.0158(4) Uani 1 1 d . . .
H17A H 0.995(6) -0.248(3) -0.087(2) 0.024(9) Uiso 1 1 d . . .
C18A C 0.7087(4) -0.1428(2) -0.10473(17) 0.0169(5) Uani 1 1 d . . .
H18A H 0.662(8) -0.192(4) -0.063(3) 0.052(13) Uiso 1 1 d . . .
C19A C 0.5298(4) -0.0897(2) -0.13218(17) 0.0181(5) Uani 1 1 d . . .
H19A H 0.751(5) -0.193(3) -0.164(2) 0.015(7) Uiso 1 1 d . . .
N20A N 0.6014(4) -0.02048(19) -0.19271(14) 0.0175(4) Uani 1 1 d . . .
H20A H 0.474(7) -0.043(4) -0.074(3) 0.050 Uiso 1 1 d . . .
C21A C 0.7845(5) 0.0658(2) -0.15838(17) 0.0195(5) Uani 1 1 d . . .
H21A H 0.420(5) -0.144(3) -0.159(2) 0.017(8) Uiso 1 1 d . . .
C22A C 0.9557(4) 0.0101(2) -0.12899(17) 0.0187(5) Uani 1 1 d . . .
H22A H 0.723(6) 0.124(4) -0.118(3) 0.031(10) Uiso 1 1 d . . .
C23A C 0.4718(4) -0.0204(2) -0.26165(16) 0.0163(5) Uani 1 1 d . . .
H23A H 0.849(6) 0.098(3) -0.208(2) 0.020(8) Uiso 1 1 d . . .
O24A O 0.3120(3) -0.08628(17) -0.28452(12) 0.0207(4) Uani 1 1 d . . .
H24A H 1.086(5) 0.063(3) -0.1040(19) 0.006(6) Uiso 1 1 d . . .
O25A O 0.5495(3) 0.06183(17) -0.30162(13) 0.0230(4) Uani 1 1 d . . .
H25A H 1.017(7) -0.039(4) -0.181(3) 0.050 Uiso 1 1 d . . .
C26A C 0.4527(5) 0.0644(3) -0.38684(18) 0.0233(6) Uani 1 1 d . . .
H26A H 0.426(8) -0.037(5) -0.513(4) 0.063(15) Uiso 1 1 d . . .
C27A C 0.4842(6) -0.0428(3) -0.4572(2) 0.0280(6) Uani 1 1 d . . .
H27A H 0.628(6) -0.043(3) -0.460(2) 0.013(7) Uiso 1 1 d . . .
C28A C 0.5818(6) 0.1695(3) -0.4048(2) 0.0310(7) Uani 1 1 d . . .
H28A H 0.410(6) -0.106(4) -0.443(3) 0.031(10) Uiso 1 1 d . . .
C29A C 0.2238(6) 0.0784(3) -0.3779(2) 0.0334(7) Uani 1 1 d . . .
H29A H 0.545(9) 0.186(5) -0.455(4) 0.070(17) Uiso 1 1 d . . .
H30A H 0.732(6) 0.171(3) -0.403(2) 0.023(9) Uiso 1 1 d . . .
H31A H 0.565(5) 0.232(3) -0.361(2) 0.013(7) Uiso 1 1 d . . .
H32A H 0.208(5) 0.133(3) -0.333(2) 0.016(8) Uiso 1 1 d . . .
H33A H 0.143(6) 0.009(4) -0.375(3) 0.030(10) Uiso 1 1 d . . .
H34A H 0.175(6) 0.096(3) -0.431(3) 0.023(9) Uiso 1 1 d . . .
S1B S 1.22644(9) 0.50842(5) 0.31722(4) 0.01770(13) Uani 1 1 d . . .
H1B H 1.535(8) 0.697(4) 0.324(3) 0.050(13) Uiso 1 1 d . . .
O2B O 1.1172(3) 0.40394(17) 0.24997(15) 0.0258(4) Uani 1 1 d . . .
H2B H 1.320(10) 0.743(5) 0.375(5) 0.086(19) Uiso 1 1 d . . .
C3B C 1.2918(5) 0.6132(2) 0.25220(18) 0.0212(5) Uani 1 1 d . . .
H3B H 1.437(7) 0.784(4) 0.281(3) 0.040(11) Uiso 1 1 d . . .
C4B C 1.4121(7) 0.7207(3) 0.3144(2) 0.0326(7) Uani 1 1 d . . .
H4B H 1.007(6) 0.664(3) 0.268(3) 0.026(9) Uiso 1 1 d . . .
C5B C 1.0824(6) 0.6372(3) 0.2217(3) 0.0337(7) Uani 1 1 d . . .
H5B H 0.992(8) 0.575(4) 0.201(3) 0.045(13) Uiso 1 1 d . . .
C6B C 1.4180(7) 0.5647(3) 0.1731(2) 0.0315(7) Uani 1 1 d . . .
H6B H 1.092(6) 0.692(3) 0.193(2) 0.023(9) Uiso 1 1 d . . .
N7B N 1.4600(4) 0.4854(2) 0.34315(14) 0.0174(4) Uani 1 1 d . . .
H7B H 1.539(6) 0.559(3) 0.201(2) 0.013(7) Uiso 1 1 d . . .
C8B C 1.4897(4) 0.4658(2) 0.43211(16) 0.0181(5) Uani 1 1 d . . .
H8B H 1.368(7) 0.502(4) 0.139(3) 0.034(11) Uiso 1 1 d . . .
C9B C 1.6300(5) 0.3722(3) 0.4222(2) 0.0253(6) Uani 1 1 d . . .
H9B H 1.450(6) 0.631(3) 0.148(2) 0.022(8) Uiso 1 1 d . . .
C10B C 1.5932(4) 0.5753(2) 0.49752(16) 0.0168(5) Uani 1 1 d . . .
H10B H 1.543(6) 0.445(3) 0.300(2) 0.024(9) Uiso 1 1 d . . .
C11B C 1.7698(5) 0.6340(3) 0.47157(18) 0.0228(6) Uani 1 1 d . . .
H11B H 1.357(6) 0.448(3) 0.450(2) 0.017(8) Uiso 1 1 d . . .
C12B C 1.8688(5) 0.7334(3) 0.5276(2) 0.0271(6) Uani 1 1 d . . .
H12B H 1.550(7) 0.301(4) 0.381(3) 0.046(12) Uiso 1 1 d . . .
F13B F 2.0391(3) 0.79073(18) 0.49899(14) 0.0404(5) Uani 1 1 d . . .
H13B H 1.767(5) 0.400(3) 0.399(2) 0.013(7) Uiso 1 1 d . . .
C14B C 1.8014(5) 0.7770(3) 0.6115(2) 0.0273(6) Uani 1 1 d . . .
H14B H 1.650(6) 0.360(4) 0.476(3) 0.034(10) Uiso 1 1 d . . .
C15B C 1.6228(5) 0.7189(2) 0.63770(18) 0.0241(6) Uani 1 1 d . . .
H15B H 1.820(8) 0.600(4) 0.410(3) 0.052(13) Uiso 1 1 d . . .
C16B C 1.5173(4) 0.6168(2) 0.58259(16) 0.0188(5) Uani 1 1 d . . .
H16B H 1.879(6) 0.854(3) 0.650(3) 0.030(10) Uiso 1 1 d . . .
N17B N 1.3352(4) 0.5574(2) 0.61043(15) 0.0214(5) Uani 1 1 d . . .
H17B H 1.576(6) 0.751(3) 0.688(3) 0.026(9) Uiso 1 1 d . . .
C18B C 1.3666(6) 0.4532(3) 0.6329(2) 0.0316(7) Uani 1 1 d . . .
H18B H 1.463(7) 0.474(4) 0.702(3) 0.042(11) Uiso 1 1 d . . .
C19B C 1.1581(7) 0.3835(3) 0.6428(3) 0.0403(9) Uani 1 1 d . . .
H19B H 1.473(6) 0.416(4) 0.589(3) 0.033(10) Uiso 1 1 d . . .
N20B N 1.0371(5) 0.4530(3) 0.7080(2) 0.0368(7) Uani 1 1 d . . .
H20B H 1.186(6) 0.313(3) 0.668(2) 0.024(9) Uiso 1 1 d . . .
C21B C 1.0068(6) 0.5593(3) 0.6902(2) 0.0316(7) Uani 1 1 d . . .
H21B H 1.059(7) 0.372(4) 0.577(3) 0.046(12) Uiso 1 1 d . . .
C22B C 1.2187(6) 0.6263(3) 0.6803(2) 0.0276(6) Uani 1 1 d . . .
H22B H 0.944(6) 0.608(3) 0.740(3) 0.029(9) Uiso 1 1 d . . .
C23B C 0.9436(6) 0.4051(3) 0.7719(2) 0.0328(7) Uani 1 1 d . . .
H23B H 0.957(8) 0.541(4) 0.636(4) 0.050 Uiso 1 1 d . . .
O24B O 0.9669(5) 0.3125(2) 0.77988(18) 0.0385(6) Uani 1 1 d . . .
H24B H 1.308(7) 0.646(4) 0.742(3) 0.045(12) Uiso 1 1 d . . .
O25B O 0.8313(5) 0.4779(2) 0.82448(17) 0.0475(7) Uani 1 1 d . . .
H25B H 1.204(5) 0.697(3) 0.669(2) 0.015(8) Uiso 1 1 d . . .
C26B C 0.7122(8) 0.4429(3) 0.8966(3) 0.0526(12) Uani 1 1 d . . .
C27B C 0.8577(10) 0.4188(5) 0.9640(3) 0.0687(16) Uani 1 1 d . . .
H28B H 0.9224 0.3515 0.9359 0.103 Uiso 1 1 calc R . .
H26B H 0.7778 0.4048 1.0144 0.103 Uiso 1 1 calc R . .
H27B H 0.9668 0.4845 0.9852 0.103 Uiso 1 1 calc R . .
C28B C 0.6088(12) 0.5469(3) 0.9367(4) 0.085(2) Uani 1 1 d . . .
H29B H 0.7097 0.6052 0.9766 0.127 Uiso 1 1 calc R . .
H30B H 0.4891 0.5255 0.9704 0.127 Uiso 1 1 calc R . .
H31B H 0.5606 0.5773 0.8890 0.127 Uiso 1 1 calc R . .
C29B C 0.5475(7) 0.3411(3) 0.8561(3) 0.0419(9) Uani 1 1 d . . .
H32B H 0.4618 0.3592 0.8110 0.063 Uiso 1 1 calc R . .
H34B H 0.4583 0.3233 0.9029 0.063 Uiso 1 1 calc R . .
H33B H 0.6162 0.2752 0.8283 0.063 Uiso 1 1 calc R . .
O1C O 0.6960(4) 0.3537(2) 0.20550(15) 0.0276(5) Uani 1 1 d . . .
H1C H 0.693(7) 0.296(4) 0.211(3) 0.037(13) Uiso 1 1 d . . .
H2C H 0.839(6) 0.381(3) 0.212(2) 0.015(8) Uiso 1 1 d . . .

loop_
_atom_site_aniso_label
_atom_site_aniso_U_11
_atom_site_aniso_U_22
_atom_site_aniso_U_33
_atom_site_aniso_U_23
_atom_site_aniso_U_13
_atom_site_aniso_U_12
S1A 0.0186(3) 0.0176(3) 0.0140(3) 0.0027(2) -0.0013(2) -0.0007(2)
O2A 0.0219(10) 0.0298(11) 0.0243(10) 0.0036(8) -0.0009(8) 0.0040(8)
C3A 0.0232(13) 0.0274(14) 0.0137(10) 0.0060(10) 0.0011(9) 0.0033(11)
C4A 0.049(2) 0.044(2) 0.0211(14) 0.0139(14) 0.0001(14) 0.0227(18)
C5A 0.044(2) 0.064(3) 0.0281(16) 0.0258(18) 0.0027(15) -0.010(2)
C6A 0.0432(19) 0.0268(15) 0.0158(12) 0.0014(11) -0.0054(12) 0.0079(14)
N7A 0.0199(11) 0.0123(10) 0.0139(9) 0.0006(8) 0.0009(8) -0.0016(8)
C8A 0.0223(13) 0.0169(11) 0.0100(10) 0.0022(8) -0.0017(9) 0.0012(9)
C9A 0.0359(18) 0.0237(15) 0.0185(12) 0.0062(11) 0.0027(12) -0.0052(12)
C10A 0.0161(12) 0.0151(11) 0.0138(10) 0.0047(8) 0.0037(9) 0.0020(9)
C11A 0.0199(13) 0.0231(13) 0.0128(10) 0.0061(9) 0.0005(9) 0.0015(10)
C12A 0.0196(13) 0.0281(14) 0.0227(12) 0.0141(11) 0.0039(10) 0.0094(11)
F13A 0.0273(9) 0.0351(10) 0.0307(9) 0.0164(7) -0.0030(7) 0.0117(7)
C14A 0.0282(15) 0.0200(13) 0.0267(13) 0.0118(11) 0.0034(11) 0.0058(11)
C15A 0.0229(13) 0.0164(12) 0.0208(12) 0.0053(10) -0.0001(10) 0.0018(10)
C16A 0.0193(12) 0.0153(11) 0.0131(10) 0.0048(9) 0.0025(9) 0.0014(9)
N17A 0.0211(11) 0.0133(9) 0.0130(9) 0.0046(7) -0.0027(8) -0.0003(8)
C18A 0.0213(12) 0.0141(11) 0.0147(10) 0.0052(9) -0.0013(9) -0.0017(9)
C19A 0.0204(13) 0.0206(12) 0.0141(10) 0.0085(9) 0.0011(9) -0.0021(10)
N20A 0.0221(11) 0.0186(11) 0.0127(9) 0.0082(8) -0.0012(8) -0.0015(9)
C21A 0.0255(14) 0.0161(12) 0.0161(11) 0.0064(9) -0.0038(10) -0.0035(10)
C22A 0.0173(12) 0.0213(13) 0.0176(11) 0.0085(10) -0.0016(9) -0.0035(10)
C23A 0.0200(12) 0.0167(11) 0.0126(10) 0.0046(9) 0.0022(9) 0.0026(9)
O24A 0.0200(10) 0.0250(10) 0.0161(8) 0.0058(7) -0.0020(7) -0.0009(8)
O25A 0.0277(11) 0.0249(10) 0.0190(9) 0.0147(8) -0.0055(8) -0.0038(8)
C26A 0.0296(15) 0.0257(14) 0.0170(12) 0.0112(10) -0.0054(10) 0.0016(11)
C27A 0.0356(18) 0.0312(16) 0.0192(12) 0.0125(11) -0.0016(12) 0.0005(13)
C28A 0.040(2) 0.0300(16) 0.0272(15) 0.0193(13) -0.0030(13) -0.0019(14)
C29A 0.0381(19) 0.0318(18) 0.0329(17) 0.0140(14) -0.0046(14) 0.0041(15)
S1B 0.0198(3) 0.0171(3) 0.0173(3) 0.0058(2) 0.0029(2) 0.0036(2)
O2B 0.0233(10) 0.0179(9) 0.0346(11) 0.0069(8) -0.0064(8) -0.0028(8)
C3B 0.0308(15) 0.0147(12) 0.0179(11) 0.0044(9) 0.0012(10) 0.0027(10)
C4B 0.048(2) 0.0169(13) 0.0294(15) 0.0042(11) -0.0042(14) -0.0020(13)
C5B 0.0373(19) 0.0334(18) 0.0359(17) 0.0183(15) -0.0015(15) 0.0066(15)
C6B 0.046(2) 0.0301(17) 0.0221(14) 0.0109(12) 0.0133(14) 0.0100(15)
N7B 0.0180(11) 0.0216(11) 0.0129(9) 0.0038(8) -0.0001(8) 0.0053(9)
C8B 0.0204(13) 0.0190(12) 0.0147(10) 0.0047(9) 0.0028(9) 0.0017(10)
C9B 0.0332(17) 0.0227(14) 0.0213(13) 0.0063(11) 0.0006(12) 0.0073(12)
C10B 0.0211(13) 0.0164(11) 0.0139(10) 0.0049(9) 0.0006(9) 0.0037(9)
C11B 0.0233(14) 0.0256(14) 0.0168(11) 0.0020(10) 0.0039(10) 0.0004(11)
C12B 0.0295(15) 0.0241(14) 0.0258(13) 0.0069(11) 0.0012(11) -0.0036(12)
F13B 0.0358(11) 0.0378(11) 0.0373(10) 0.0034(9) 0.0081(9) -0.0171(9)
C14B 0.0374(17) 0.0182(13) 0.0230(13) 0.0041(10) -0.0042(12) -0.0043(12)
C15B 0.0375(16) 0.0192(13) 0.0141(11) 0.0015(10) 0.0034(11) 0.0041(11)
C16B 0.0278(14) 0.0150(11) 0.0146(11) 0.0048(9) 0.0013(10) 0.0048(10)
N17B 0.0321(13) 0.0183(10) 0.0154(9) 0.0061(8) 0.0097(9) 0.0053(9)
C18B 0.0406(19) 0.0269(15) 0.0331(16) 0.0145(12) 0.0112(14) 0.0113(13)
C19B 0.057(2) 0.0222(15) 0.0449(19) 0.0121(14) 0.0261(18) 0.0096(15)
N20B 0.0480(18) 0.0336(15) 0.0352(14) 0.0171(12) 0.0235(13) 0.0120(13)
C21B 0.0371(18) 0.0252(15) 0.0350(16) 0.0102(13) 0.0131(14) 0.0086(13)
C22B 0.0399(18) 0.0210(14) 0.0225(13) 0.0060(11) 0.0059(12) 0.0051(13)
C23B 0.0429(19) 0.0262(15) 0.0290(15) 0.0086(12) 0.0134(13) 0.0012(13)
O24B 0.0542(15) 0.0251(11) 0.0409(13) 0.0157(10) 0.0125(11) 0.0077(11)
O25B 0.081(2) 0.0258(12) 0.0384(13) 0.0112(11) 0.0377(14) 0.0098(13)
C26B 0.093(3) 0.0200(15) 0.044(2) 0.0087(14) 0.045(2) 0.0038(18)
C27B 0.102(4) 0.063(3) 0.0258(18) 0.0054(19) 0.010(2) -0.026(3)
C28B 0.159(6) 0.0250(19) 0.074(3) 0.014(2) 0.091(4) 0.022(3)
C29B 0.062(3) 0.0319(18) 0.0398(18) 0.0189(15) 0.0261(18) 0.0148(17)
O1C 0.0233(12) 0.0303(12) 0.0279(11) 0.0038(9) -0.0008(8) 0.0071(9)

loop_
_geom_bond_atom_site_label_1
_geom_bond_atom_site_label_2
_geom_bond_distance
_geom_bond_site_symmetry_2
_geom_bond_publ_flag
S1A O2A 1.504(2) . ?
S1A N7A 1.665(2) . ?
S1A C3A 1.844(3) . ?
C3A C6A 1.511(4) . ?
C3A C5A 1.523(5) . ?
C3A C4A 1.526(5) . ?
N7A C8A 1.491(3) . ?
C8A C9A 1.521(4) . ?
C8A C10A 1.528(4) . ?
C10A C11A 1.393(4) . ?
C10A C16A 1.409(3) . ?
C11A C12A 1.372(4) . ?
C12A F13A 1.364(3) . ?
C12A C14A 1.374(4) . ?
C14A C15A 1.394(4) . ?
C15A C16A 1.394(4) . ?
C16A N17A 1.431(3) . ?
N17A C18A 1.463(3) . ?
N17A C22A 1.478(3) . ?
C18A C19A 1.515(4) . ?
C19A N20A 1.461(3) . ?
N20A C23A 1.359(3) . ?
N20A C21A 1.471(3) . ?
C21A C22A 1.507(4) . ?
C23A O24A 1.210(3) . ?
C23A O25A 1.358(3) . ?
O25A C26A 1.474(3) . ?
C26A C29A 1.517(5) . ?
C26A C27A 1.518(5) . ?
C26A C28A 1.526(4) . ?
S1B O2B 1.513(2) . ?
S1B N7B 1.642(2) . ?
S1B C3B 1.839(3) . ?
C3B C6B 1.517(4) . ?
C3B C5B 1.525(5) . ?
C3B C4B 1.528(4) . ?
N7B C8B 1.482(3) . ?
C8B C10B 1.527(3) . ?
C8B C9B 1.539(4) . ?
C10B C11B 1.382(4) . ?
C10B C16B 1.407(3) . ?
C11B C12B 1.374(4) . ?
C12B F13B 1.362(4) . ?
C12B C14B 1.375(4) . ?
C14B C15B 1.391(4) . ?
C15B C16B 1.405(4) . ?
C16B N17B 1.425(4) . ?
N17B C18B 1.451(4) . ?
N17B C22B 1.475(4) . ?
C18B C19B 1.524(5) . ?
C19B N20B 1.454(4) . ?
N20B C23B 1.381(4) . ?
N20B C21B 1.441(5) . ?
C21B C22B 1.527(5) . ?
C23B O24B 1.205(4) . ?
C23B O25B 1.344(4) . ?
O25B C26B 1.483(4) . ?
C26B C28B 1.517(6) . ?
C26B C27B 1.518(8) . ?
C26B C29B 1.520(6) . ?
